data_7004543
loop_
_publ_author_name
'Woski, Markus'
'Berger, Raphael J. F.'
'Mitzel, Norbert W.'

_publ_section_title
;
 On the presence or absence of geminal Si&#x22EF;N interactions
 (\a-effect) in pentafluorophenylsilyl compounds with SiCN, SiNN and
 SiON backbones
;
_journal_issue 41
_journal_name_full 'Dalton Transactions'
_journal_page_first 5652
_journal_page_last 5658
_journal_paper_doi 10.1039/b808388f
_journal_year 2008
_chemical_formula_sum 'C8 H6 F7 N O Si'
_chemical_formula_weight 293.23
_chemical_name_common O-(Difluoro(pentafluorphenyl)siyl)-N,N-dimethyl-hydroxylamine
_chemical_name_systematic
;
O-[Difluoro(pentafluorphenyl)siyl]-N,N-dimethyl-hydroxylamine
;
_space_group_IT_number 19
_symmetry_cell_setting orthorhombic
_symmetry_space_group_name_Hall 'P 2ac 2ab'
_symmetry_space_group_name_H-M 'P 21 21 21'
_atom_sites_solution_hydrogens difmap
_atom_sites_solution_primary direct
_atom_sites_solution_secondary difmap
_audit_creation_method SHELXL-97
_cell_angle_alpha 90.00
_cell_angle_beta 90.00
_cell_angle_gamma 90.00
_cell_formula_units_Z 4
_cell_length_a 6.325(1)
_cell_length_b 10.809(1)
_cell_length_c 15.633(2)
_cell_measurement_reflns_used 100
_cell_measurement_temperature 143(2)
_cell_measurement_theta_max 38.29
_cell_measurement_theta_min 30.65
_cell_volume 1068.8(2)
_computing_cell_refinement CAD4-Software
_computing_data_collection CAD4-Software
_computing_data_reduction CADSHEL
_computing_molecular_graphics 'SHELXTL 5.01'
_computing_publication_material 'SHELXTL 5.01'
_computing_structure_refinement 'SHELXL-97 (Sheldrick, 1997)'
_computing_structure_solution 'SHELXS-97 (Sheldrick, 1990)'
_diffrn_ambient_temperature 143(2)
_diffrn_measured_fraction_theta_full 0.985
_diffrn_measured_fraction_theta_max 0.985
_diffrn_measurement_device_type 'Nonius CAD4'
_diffrn_radiation_monochromator graphite
_diffrn_radiation_source 'fine-focus sealed tube'
_diffrn_radiation_type MoK\a
_diffrn_radiation_wavelength 0.71073
_diffrn_reflns_av_R_equivalents 0.0721
_diffrn_reflns_av_sigmaI/netI 0.0760
_diffrn_reflns_limit_h_max 8
_diffrn_reflns_limit_h_min 0
_diffrn_reflns_limit_k_max 13
_diffrn_reflns_limit_k_min -13
_diffrn_reflns_limit_l_max 5
_diffrn_reflns_limit_l_min -20
_diffrn_reflns_number 3503
_diffrn_reflns_theta_full 27.15
_diffrn_reflns_theta_max 27.15
_diffrn_reflns_theta_min 2.29
_diffrn_standards_decay_% 11
_diffrn_standards_interval_time 60
_diffrn_standards_number 3
_exptl_absorpt_coefficient_mu 0.306
_exptl_absorpt_correction_type none
_exptl_crystal_colour Colourless
_exptl_crystal_density_diffrn 1.822
_exptl_crystal_density_method 'not measured'
_exptl_crystal_description Cylinder
_exptl_crystal_F_000 584
_exptl_crystal_size_max 1
_exptl_crystal_size_rad 0.25
_refine_diff_density_max 0.435
_refine_diff_density_min -0.357
_refine_diff_density_rms 0.074
_refine_ls_abs_structure_details 'Flack H D (1983), Acta Cryst. A39, 876-881'
_refine_ls_abs_structure_Flack 0.0(3)
_refine_ls_extinction_expression Fc^*^=kFc[1+0.001xFc^2^\l^3^/sin(2\q)]^-1/4^
_refine_ls_extinction_method none
_refine_ls_goodness_of_fit_ref 1.033
_refine_ls_hydrogen_treatment refall
_refine_ls_matrix_type full
_refine_ls_number_parameters 188
_refine_ls_number_reflns 2320
_refine_ls_number_restraints 0
_refine_ls_restrained_S_all 1.033
_refine_ls_R_factor_all 0.0802
_refine_ls_R_factor_gt 0.0500
_refine_ls_shift/su_max 0.000
_refine_ls_shift/su_mean 0.000
_refine_ls_structure_factor_coef Fsqd
_refine_ls_weighting_details 'calc w=1/[\s^2^(Fo^2^)+(0.0682P)^2^+0.5301P] where P=(Fo^2^+2Fc^2^)/3'
_refine_ls_weighting_scheme calc
_refine_ls_wR_factor_gt 0.1184
_refine_ls_wR_factor_ref 0.1309
_reflns_number_gt 1793
_reflns_number_total 2320
_reflns_threshold_expression >2sigma(I)
_cod_data_source_file b808388f.txt
_cod_data_source_block woski15
_cod_depositor_comments
;
The following automatic conversions were performed:
'_symmetry_cell_setting' value 'Orthorhombic' changed to 'orthorhombic'
according to '/home/saulius/struct/CIF-dictionaries/cif_core.dic'
dictionary named 'cif_core.dic' version 2.4.1 from
2010-06-29.

'_exptl_absorpt_correction_type' value 'None' changed to
'none' according to '/home/saulius/struct/CIF-dictionaries/cif_core.dic'
dictionary named 'cif_core.dic' version 2.4.1 from 2010-06-29.

Automatic conversion script
Id: cif_fix_enum 1527 2010-12-29 10:47:43Z saulius 
;
_cod_original_sg_symbol_H-M P2(1)2(1)2(1)
_cod_database_code 7004543

loop_
_symmetry_equiv_pos_as_xyz
'x, y, z'
'-x+1/2, -y, z+1/2'
'-x, y+1/2, -z+1/2'
'x+1/2, -y+1/2, -z'

loop_
_atom_site_label
_atom_site_type_symbol
_atom_site_fract_x
_atom_site_fract_y
_atom_site_fract_z
_atom_site_U_iso_or_equiv
_atom_site_adp_type
_atom_site_occupancy
_atom_site_symmetry_multiplicity
_atom_site_calc_flag
_atom_site_refinement_flags
_atom_site_disorder_assembly
_atom_site_disorder_group
Si Si -0.20417(16) -0.55766(10) -0.13692(7) 0.0270(3) Uani 1 1 d . . .
O O -0.3112(5) -0.5452(3) -0.23156(18) 0.0331(6) Uani 1 1 d . . .
N N -0.3086(5) -0.4091(3) -0.2143(2) 0.0257(7) Uani 1 1 d . . .
F1 F -0.1682(4) -0.7016(2) -0.12687(17) 0.0411(6) Uani 1 1 d . . .
C1 C -0.1738(7) -0.3546(5) -0.2797(3) 0.0350(10) Uani 1 1 d . . .
H1A H -0.182(9) -0.279(5) -0.273(3) 0.040(14) Uiso 1 1 d . . .
H1B H -0.227(7) -0.380(4) -0.339(3) 0.033(12) Uiso 1 1 d . . .
H1C H -0.018(9) -0.387(5) -0.269(3) 0.055(16) Uiso 1 1 d . . .
F2 F 0.0274(3) -0.5046(2) -0.13091(18) 0.0375(6) Uani 1 1 d . . .
C2 C -0.5270(6) -0.3649(4) -0.2209(3) 0.0320(9) Uani 1 1 d . . .
H2A H -0.537(7) -0.278(5) -0.211(3) 0.030(11) Uiso 1 1 d . . .
H2B H -0.606(7) -0.407(4) -0.179(3) 0.022(11) Uiso 1 1 d . . .
H2C H -0.579(8) -0.379(4) -0.281(3) 0.042(14) Uiso 1 1 d . . .
C11 C -0.3687(6) -0.5122(3) -0.0437(2) 0.0236(8) Uani 1 1 d . . .
F12 F -0.1392(4) -0.3530(2) 0.00128(18) 0.0390(6) Uani 1 1 d . . .
C12 C -0.3213(6) -0.4160(3) 0.0115(2) 0.0270(8) Uani 1 1 d . . .
F13 F -0.4026(4) -0.2848(2) 0.12775(17) 0.0408(6) Uani 1 1 d . . .
C13 C -0.4530(6) -0.3785(4) 0.0762(3) 0.0282(8) Uani 1 1 d . . .
F14 F -0.7758(4) -0.4028(2) 0.14891(17) 0.0444(7) Uani 1 1 d . . .
C14 C -0.6449(6) -0.4389(4) 0.0867(2) 0.0291(8) Uani 1 1 d . . .
F15 F -0.8842(4) -0.5923(2) 0.04494(16) 0.0356(6) Uani 1 1 d . . .
C15 C -0.6987(6) -0.5357(3) 0.0344(3) 0.0280(8) Uani 1 1 d . . .
F16 F -0.6173(4) -0.6661(2) -0.07956(16) 0.0336(6) Uani 1 1 d . . .
C16 C -0.5600(6) -0.5717(4) -0.0290(2) 0.0247(8) Uani 1 1 d . . .

loop_
_atom_site_aniso_label
_atom_site_aniso_U_11
_atom_site_aniso_U_22
_atom_site_aniso_U_33
_atom_site_aniso_U_23
_atom_site_aniso_U_13
_atom_site_aniso_U_12
Si 0.0186(4) 0.0279(5) 0.0344(6) 0.0002(5) 0.0061(5) 0.0023(4)
O 0.0332(15) 0.0317(14) 0.0343(15) -0.0043(12) 0.0039(13) 0.0008(13)
N 0.0200(14) 0.0287(16) 0.0283(16) -0.0033(13) 0.0012(13) -0.0010(14)
F1 0.0384(13) 0.0335(13) 0.0515(15) 0.0042(12) 0.0141(12) 0.0101(10)
C1 0.033(2) 0.042(3) 0.030(2) 0.002(2) 0.0088(18) 0.000(2)
F2 0.0142(9) 0.0490(14) 0.0493(15) 0.0093(13) 0.0027(11) 0.0016(10)
C2 0.0196(18) 0.035(2) 0.042(3) 0.001(2) -0.0018(18) 0.0076(17)
C11 0.0204(17) 0.0242(19) 0.0262(19) 0.0023(15) 0.0006(15) 0.0017(14)
F12 0.0267(12) 0.0351(13) 0.0552(15) -0.0012(12) 0.0046(11) -0.0135(10)
C12 0.0236(18) 0.0254(18) 0.032(2) 0.0028(16) -0.0016(16) -0.0016(15)
F13 0.0467(14) 0.0350(14) 0.0409(14) -0.0095(12) -0.0048(12) -0.0024(11)
C13 0.0301(19) 0.024(2) 0.031(2) -0.0002(16) -0.0038(16) 0.0026(16)
F14 0.0423(14) 0.0498(16) 0.0411(15) -0.0061(12) 0.0173(12) 0.0050(12)
C14 0.0284(19) 0.033(2) 0.0260(19) 0.0024(17) 0.0041(15) 0.0065(16)
F15 0.0198(10) 0.0424(15) 0.0446(14) 0.0060(12) 0.0081(10) -0.0041(10)
C15 0.0185(16) 0.0294(19) 0.036(2) 0.0088(16) 0.0043(16) -0.0002(15)
F16 0.0258(11) 0.0314(13) 0.0436(13) -0.0080(11) 0.0005(10) -0.0029(10)
C16 0.0205(17) 0.0229(19) 0.031(2) 0.0013(16) -0.0027(14) 0.0005(14)

loop_
_atom_type_symbol
_atom_type_description
_atom_type_scat_dispersion_real
_atom_type_scat_dispersion_imag
_atom_type_scat_source
C C 0.0033 0.0016 'International Tables Vol C Tables 4.2.6.8 and 6.1.1.4'
H H 0.0000 0.0000 'International Tables Vol C Tables 4.2.6.8 and 6.1.1.4'
N N 0.0061 0.0033 'International Tables Vol C Tables 4.2.6.8 and 6.1.1.4'
O O 0.0106 0.0060 'International Tables Vol C Tables 4.2.6.8 and 6.1.1.4'
F F 0.0171 0.0103 'International Tables Vol C Tables 4.2.6.8 and 6.1.1.4'
Si Si 0.0817 0.0704 'International Tables Vol C Tables 4.2.6.8 and 6.1.1.4'

loop_
_geom_angle_atom_site_label_1
_geom_angle_atom_site_label_2
_geom_angle_atom_site_label_3
_geom_angle
_geom_angle_site_symmetry_1
_geom_angle_site_symmetry_3
_geom_angle_publ_flag
F2 Si F1 102.60(14) . . ?
F2 Si O 114.17(16) . . ?
F1 Si O 103.37(16) . . ?
F2 Si C11 112.20(17) . . ?
F1 Si C11 105.26(16) . . ?
O Si C11 117.20(17) . . ?
F2 Si N 92.77(14) . . ?
F1 Si N 148.08(15) . . ?
O Si N 44.73(13) . . ?
C11 Si N 94.20(15) . . ?
N O Si 85.05(19) . . ?
C1 N C2 111.8(3) . . ?
C1 N O 106.2(3) . . ?
C2 N O 107.3(3) . . ?
C1 N Si 121.7(3) . . ?
C2 N Si 125.6(3) . . ?
O N Si 50.22(15) . . ?
N C1 H1A 106(4) . . ?
N C1 H1B 110(3) . . ?
H1A C1 H1B 111(4) . . ?
N C1 H1C 108(3) . . ?
H1A C1 H1C 112(5) . . ?
H1B C1 H1C 111(4) . . ?
N C2 H2A 112(3) . . ?
N C2 H2B 107(3) . . ?
H2A C2 H2B 109(4) . . ?
N C2 H2C 109(3) . . ?
H2A C2 H2C 106(4) . . ?
H2B C2 H2C 114(4) . . ?
C12 C11 C16 115.7(3) . . ?
C12 C11 Si 124.5(3) . . ?
C16 C11 Si 119.7(3) . . ?
F12 C12 C13 117.2(3) . . ?
F12 C12 C11 119.4(3) . . ?
C13 C12 C11 123.4(4) . . ?
F13 C13 C12 121.7(4) . . ?
F13 C13 C14 119.6(4) . . ?
C12 C13 C14 118.7(4) . . ?
F14 C14 C15 120.2(4) . . ?
F14 C14 C13 119.4(4) . . ?
C15 C14 C13 120.3(4) . . ?
F15 C15 C14 119.6(3) . . ?
F15 C15 C16 121.3(4) . . ?
C14 C15 C16 119.1(4) . . ?
F16 C16 C15 117.8(3) . . ?
F16 C16 C11 119.4(3) . . ?
C15 C16 C11 122.8(4) . . ?

loop_
_geom_bond_atom_site_label_1
_geom_bond_atom_site_label_2
_geom_bond_distance
_geom_bond_site_symmetry_2
_geom_bond_publ_flag
Si F2 1.576(2) . ?
Si F1 1.580(3) . ?
Si O 1.633(3) . ?
Si C11 1.857(4) . ?
Si N 2.117(3) . ?
O N 1.495(4) . ?
N C1 1.455(5) . ?
N C2 1.466(5) . ?
C1 H1A 0.83(5) . ?
C1 H1B 1.02(5) . ?
C1 H1C 1.06(6) . ?
C2 H2A 0.96(5) . ?
C2 H2B 0.94(4) . ?
C2 H2C 1.01(5) . ?
C11 C12 1.384(5) . ?
C11 C16 1.389(5) . ?
F12 C12 1.348(4) . ?
C12 C13 1.371(6) . ?
F13 C13 1.334(4) . ?
C13 C14 1.388(6) . ?
F14 C14 1.335(4) . ?
C14 C15 1.371(6) . ?
F15 C15 1.334(4) . ?
C15 C16 1.379(5) . ?
F16 C16 1.341(4) . ?
